data_7246054
loop_
_publ_author_name
'Sarkar, Rabi Sankar'
'Biswas, Animesh'
'Ray, Partha Pratim'
'Gomila, Rosa M.'
'Drew, Michael G. B.'
'Banerjee, Snehasis'
'Frontera, Antonio'
'Chattopadhyay, Shouvik'

_publ_section_title
;
 An insight into the non-covalent interactions in the solid state
 structures of dinuclear cobalt(ii) complexes with N,O-donor ligands:
 application of the complexes in the fabrication of Schottky devices
;
_journal_issue 6
_journal_name_full CrystEngComm
_journal_page_first 1006
_journal_page_last 1017
_journal_paper_doi 10.1039/D2CE01282K
_journal_volume 25
_journal_year 2023
_chemical_formula_sum 'C34 H44 Co2 N4 O9 S2'
_chemical_formula_weight 834.71
_space_group_crystal_system triclinic
_space_group_IT_number 2
_space_group_name_Hall '-P 1'
_space_group_name_H-M_alt 'P -1'
_atom_sites_solution_hydrogens mixed
_audit_creation_method SHELXL-2016/6
_audit_update_record
;
2022-12-08 deposited with the CCDC.	2022-12-19 downloaded from the CCDC.
;
_cell_angle_alpha 81.668(5)
_cell_angle_beta 83.745(5)
_cell_angle_gamma 64.344(4)
_cell_formula_units_Z 2
_cell_length_a 10.9212(17)
_cell_length_b 11.0738(17)
_cell_length_c 18.188(3)
_cell_measurement_reflns_used 900
_cell_measurement_temperature 273(2)
_cell_measurement_theta_max 27.396
_cell_measurement_theta_min 2.052
_cell_volume 1959.2(5)
_computing_structure_refinement 'SHELXL-2016/6 (Sheldrick, 2016)'
_computing_structure_solution 'SHELXT 2014/5 (Sheldrick, 2014)'
_diffrn_ambient_temperature 273(2)
_diffrn_measured_fraction_theta_full 0.998
_diffrn_measured_fraction_theta_max 0.994
_diffrn_measurement_device_type 'BRUKER D8 QUEST AREA DETECTOR'
_diffrn_radiation_type MoK\a
_diffrn_radiation_wavelength 0.71073
_diffrn_reflns_av_R_equivalents 0.0353
_diffrn_reflns_av_unetI/netI 0.0203
_diffrn_reflns_Laue_measured_fraction_full 0.998
_diffrn_reflns_Laue_measured_fraction_max 0.994
_diffrn_reflns_limit_h_max 14
_diffrn_reflns_limit_h_min -14
_diffrn_reflns_limit_k_max 14
_diffrn_reflns_limit_k_min -14
_diffrn_reflns_limit_l_max 23
_diffrn_reflns_limit_l_min -23
_diffrn_reflns_number 69999
_diffrn_reflns_point_group_measured_fraction_full 0.998
_diffrn_reflns_point_group_measured_fraction_max 0.994
_diffrn_reflns_theta_full 25.242
_diffrn_reflns_theta_max 27.396
_diffrn_reflns_theta_min 2.052
_exptl_absorpt_coefficient_mu 1.008
_exptl_absorpt_correction_T_max 0.817
_exptl_absorpt_correction_T_min 0.552
_exptl_absorpt_correction_type multi-scan
_exptl_absorpt_process_details SADABS
_exptl_crystal_colour black
_exptl_crystal_density_diffrn 1.415
_exptl_crystal_description block
_exptl_crystal_F_000 868
_exptl_crystal_size_max 0.8
_exptl_crystal_size_mid 0.5
_exptl_crystal_size_min 0.2
_exptl_transmission_factor_max 0.817
_exptl_transmission_factor_min 0.552
_refine_diff_density_max 0.549
_refine_diff_density_min -0.483
_refine_diff_density_rms 0.056
_refine_ls_extinction_method none
_refine_ls_goodness_of_fit_ref 0.835
_refine_ls_hydrogen_treatment mixed
_refine_ls_matrix_type full
_refine_ls_number_parameters 478
_refine_ls_number_reflns 8846
_refine_ls_number_restraints 1
_refine_ls_restrained_S_all 0.841
_refine_ls_R_factor_all 0.0581
_refine_ls_R_factor_gt 0.0441
_refine_ls_shift/su_max 0.001
_refine_ls_shift/su_mean 0.000
_refine_ls_structure_factor_coef Fsqd
_refine_ls_weighting_details 'w=1/[\s^2^(Fo^2^)+(0.1162P)^2^+1.5548P] where P=(Fo^2^+2Fc^2^)/3'
_refine_ls_weighting_scheme calc
_refine_ls_wR_factor_gt 0.1348
_refine_ls_wR_factor_ref 0.1570
_reflns_Friedel_coverage 0.000
_reflns_number_gt 7153
_reflns_number_total 8846
_reflns_threshold_expression 'I > 2\s(I)'
_cod_data_source_file d2ce01282k2.cif
_cod_data_source_block 2
_cod_depositor_comments 'Adding full bibliography for 7246053--7246054.cif.'
_cod_database_code 7246054
_shelx_shelxl_version_number 2016/6
_shelx_space_group_comment
;
The symmetry employed for this shelxl refinement is uniquely defined
by the following loop, which should always be used as a source of
symmetry information in preference to the above space-group names.
They are only intended as comments.
;

loop_
_space_group_symop_operation_xyz
'x, y, z'
'-x, -y, -z'

loop_
_atom_site_label
_atom_site_type_symbol
_atom_site_fract_x
_atom_site_fract_y
_atom_site_fract_z
_atom_site_U_iso_or_equiv
_atom_site_adp_type
_atom_site_occupancy
_atom_site_site_symmetry_order
_atom_site_calc_flag
_atom_site_refinement_flags_posn
_atom_site_refinement_flags_adp
_atom_site_refinement_flags_occupancy
_atom_site_disorder_assembly
_atom_site_disorder_group
Co1 Co 0.63840(3) 0.18152(3) 0.17683(2) 0.04344(12) Uani 1 1 d . . . . .
Co2 Co 0.50964(4) 0.43722(4) 0.24675(2) 0.05806(14) Uani 1 1 d . . . . .
S1 S 0.66355(10) 0.34723(10) 0.01680(6) 0.0675(4) Uani 0.814(3) 1 d . . P A 1
S1A S 0.7891(8) 0.2977(9) 0.0261(5) 0.122(3) Uani 0.186(3) 1 d . . P A 2
S2 S 0.34024(12) 0.90460(10) 0.17721(12) 0.1340(7) Uani 1 1 d . . . . .
O1 O 0.45813(18) 0.36150(18) 0.16650(11) 0.0496(4) Uani 1 1 d . . . . .
O3 O 0.2547(2) 0.5244(2) 0.25066(14) 0.0697(6) Uani 1 1 d . . . . .
N1 N 0.5489(2) 0.0748(2) 0.13346(13) 0.0473(5) Uani 1 1 d . . . . .
N2 N 0.8289(2) 0.0145(2) 0.19648(14) 0.0487(5) Uani 1 1 d . . . . .
N3 N 0.4658(3) 0.6283(3) 0.2111(2) 0.0820(9) Uani 1 1 d . . . . .
N4 N 0.1850(6) 0.2445(10) 0.5569(3) 0.155(3) Uani 1 1 d . . . . .
O2 O 0.69911(19) 0.30817(19) 0.21807(11) 0.0537(4) Uani 1 1 d . . . . .
O4 O 0.6625(3) 0.4579(3) 0.32310(19) 0.0972(9) Uani 1 1 d . . . . .
O5 O 0.5618(2) 0.1309(2) 0.28304(10) 0.0563(5) Uani 1 1 d . . . . .
O6 O 0.4704(2) 0.3237(2) 0.33598(12) 0.0665(5) Uani 1 1 d . . . . .
O7 O 0.7183(2) 0.2199(2) 0.06869(11) 0.0619(5) Uani 1 1 d . . . . .
O8 O 0.1258(9) 0.3665(10) 0.5389(5) 0.231(4) Uani 1 1 d . . . . .
O9 O 0.1726(6) 0.1931(9) 0.6182(2) 0.234(4) Uani 1 1 d . . . . .
C1 C 0.2094(7) 0.6584(8) 0.3506(4) 0.156(3) Uani 1 1 d . . . . .
H1A H 0.142254 0.702085 0.388295 0.234 Uiso 1 1 calc R U . . .
H1B H 0.290528 0.593024 0.373640 0.234 Uiso 1 1 calc R U . . .
H1C H 0.230117 0.724269 0.318096 0.234 Uiso 1 1 calc R U . . .
C2 C 0.1569(5) 0.5912(5) 0.3078(3) 0.1066(15) Uani 1 1 d . . . . .
H2A H 0.134667 0.525724 0.340812 0.128 Uiso 1 1 calc R U . . .
H2B H 0.074182 0.657130 0.285199 0.128 Uiso 1 1 calc R U . . .
C3 C 0.2264(3) 0.4402(3) 0.21358(18) 0.0590(7) Uani 1 1 d . . . . .
C4 C 0.1011(3) 0.4375(4) 0.2155(2) 0.0771(10) Uani 1 1 d . . . . .
H4 H 0.028880 0.494310 0.244135 0.092 Uiso 1 1 calc R U . . .
C5 C 0.0819(4) 0.3517(4) 0.1753(3) 0.0863(12) Uani 1 1 d . . . . .
H5 H -0.003437 0.351962 0.175861 0.104 Uiso 1 1 calc R U . . .
C6 C 0.1894(3) 0.2653(3) 0.1343(2) 0.0738(9) Uani 1 1 d . . . . .
H6 H 0.176680 0.205494 0.108400 0.089 Uiso 1 1 calc R U . . .
C7 C 0.3184(3) 0.2662(3) 0.13099(17) 0.0553(6) Uani 1 1 d . . . . .
C8 C 0.3372(3) 0.3551(3) 0.16997(15) 0.0497(6) Uani 1 1 d . . . . .
C9 C 0.4344(3) 0.1699(3) 0.08637(16) 0.0571(7) Uani 1 1 d . . . . .
H9A H 0.401508 0.118385 0.061718 0.068 Uiso 1 1 calc R U . . .
H9B H 0.467822 0.220671 0.048245 0.068 Uiso 1 1 calc R U . . .
C10 C 0.6439(3) -0.0376(3) 0.09188(16) 0.0582(7) Uani 1 1 d . . . . .
H10A H 0.676622 -0.000348 0.046596 0.070 Uiso 1 1 calc R U . . .
H10B H 0.594069 -0.083950 0.077485 0.070 Uiso 1 1 calc R U . . .
C11 C 0.7676(3) -0.1416(3) 0.13423(17) 0.0582(7) Uani 1 1 d . . . . .
C12 C 0.8401(4) -0.2573(4) 0.0845(2) 0.0874(11) Uani 1 1 d . . . . .
H12A H 0.778939 -0.295204 0.076890 0.131 Uiso 1 1 calc R U . . .
H12B H 0.867704 -0.222694 0.037290 0.131 Uiso 1 1 calc R U . . .
H12C H 0.918727 -0.325715 0.108258 0.131 Uiso 1 1 calc R U . . .
C13 C 0.7245(4) -0.1975(3) 0.2095(2) 0.0704(8) Uani 1 1 d . . . . .
H13A H 0.659543 -0.231181 0.202279 0.106 Uiso 1 1 calc R U . . .
H13B H 0.802776 -0.269393 0.231770 0.106 Uiso 1 1 calc R U . . .
H13C H 0.684023 -0.127132 0.241594 0.106 Uiso 1 1 calc R U . . .
C14 C 0.8706(3) -0.0873(3) 0.14346(17) 0.0593(7) Uani 1 1 d . . . . .
H14A H 0.954112 -0.162533 0.159546 0.071 Uiso 1 1 calc R U . . .
H14B H 0.890870 -0.047974 0.095154 0.071 Uiso 1 1 calc R U . . .
C15 C 0.9379(3) 0.0613(3) 0.19783(19) 0.0600(7) Uani 1 1 d . . . . .
H15A H 0.942350 0.113115 0.150646 0.072 Uiso 1 1 calc R U . . .
H15B H 1.024632 -0.016846 0.202964 0.072 Uiso 1 1 calc R U . . .
C16 C 0.9165(3) 0.1458(3) 0.25947(18) 0.0593(7) Uani 1 1 d . . . . .
C17 C 1.0202(4) 0.1120(4) 0.3079(2) 0.0788(10) Uani 1 1 d . . . . .
H17 H 1.098870 0.032615 0.304563 0.095 Uiso 1 1 calc R U . . .
C18 C 1.0067(5) 0.1949(5) 0.3603(3) 0.0964(13) Uani 1 1 d . . . . .
H18 H 1.077534 0.171966 0.391256 0.116 Uiso 1 1 calc R U . . .
C19 C 0.8907(5) 0.3112(5) 0.3679(3) 0.0968(13) Uani 1 1 d . . . . .
H19 H 0.882568 0.366570 0.403692 0.116 Uiso 1 1 calc R U . . .
C20 C 0.7858(4) 0.3447(4) 0.3213(2) 0.0746(9) Uani 1 1 d . . . . .
C21 C 0.7993(3) 0.2649(3) 0.26551(17) 0.0575(7) Uani 1 1 d . . . . .
C22 C 0.6408(9) 0.5629(8) 0.3667(5) 0.163(3) Uani 1 1 d D . . . .
H22A H 0.727785 0.561219 0.375123 0.196 Uiso 1 1 calc R U . . .
H22B H 0.587156 0.649254 0.339682 0.196 Uiso 1 1 calc R U . . .
C23 C 0.5781(13) 0.5504(17) 0.4308(7) 0.350(12) Uani 1 1 d D . . . .
H23A H 0.565111 0.622606 0.458716 0.420 Uiso 1 1 calc R U . . .
H23B H 0.491251 0.553673 0.422641 0.420 Uiso 1 1 calc R U . . .
H23C H 0.631760 0.465713 0.458052 0.420 Uiso 1 1 calc R U . . .
C24 C 0.4886(3) 0.2046(3) 0.33161(15) 0.0532(6) Uani 1 1 d . . . . .
C25 C 0.4154(3) 0.1446(3) 0.38974(16) 0.0597(7) Uani 1 1 d . . . . .
C26 C 0.4256(4) 0.0170(4) 0.3873(2) 0.0848(11) Uani 1 1 d . . . . .
H26 H 0.478741 -0.033913 0.349648 0.102 Uiso 1 1 calc R U . . .
C27 C 0.3567(5) -0.0352(5) 0.4409(3) 0.1098(17) Uani 1 1 d . . . . .
H27 H 0.365354 -0.121712 0.438027 0.132 Uiso 1 1 calc R U . . .
C28 C 0.2766(5) 0.0328(7) 0.4978(2) 0.1080(18) Uani 1 1 d . . . . .
C29 C 0.2678(4) 0.1602(7) 0.49817(19) 0.0957(16) Uani 1 1 d . . . . .
C30 C 0.3336(4) 0.2170(5) 0.44609(17) 0.0777(10) Uani 1 1 d . . . . .
H30 H 0.323288 0.304219 0.448687 0.093 Uiso 1 1 calc R U . . .
C31 C 0.2032(7) -0.0356(9) 0.5527(4) 0.178(4) Uani 1 1 d . . . . .
H31A H 0.150941 0.023470 0.589455 0.266 Uiso 1 1 calc R U . . .
H31B H 0.143601 -0.055384 0.526346 0.266 Uiso 1 1 calc R U . . .
H31C H 0.268904 -0.117851 0.576639 0.266 Uiso 1 1 calc R U . . .
C32A C 0.7165(8) 0.4610(5) 0.0453(3) 0.135(2) Uani 0.814(3) 1 d . . P A 1
H32A H 0.682522 0.543610 0.012772 0.202 Uiso 0.814(3) 1 calc R U P A 1
H32B H 0.681873 0.478798 0.095289 0.202 Uiso 0.814(3) 1 calc R U P A 1
H32C H 0.814066 0.422810 0.043380 0.202 Uiso 0.814(3) 1 calc R U P A 1
C33A C 0.7667(7) 0.3096(5) -0.0651(2) 0.1148(17) Uani 0.814(3) 1 d . . P A 1
H33A H 0.737146 0.387479 -0.101225 0.172 Uiso 0.814(3) 1 calc R U P A 1
H33B H 0.859441 0.284195 -0.054483 0.172 Uiso 0.814(3) 1 calc R U P A 1
H33C H 0.760121 0.236492 -0.084319 0.172 Uiso 0.814(3) 1 calc R U P A 1
C32B C 0.7165(8) 0.4610(5) 0.0453(3) 0.135(2) Uani 0.186(3) 1 d . . P A 2
H32D H 0.764479 0.508686 0.016928 0.202 Uiso 0.186(3) 1 calc R U P A 2
H32E H 0.623134 0.502511 0.032314 0.202 Uiso 0.186(3) 1 calc R U P A 2
H32F H 0.720931 0.463789 0.097395 0.202 Uiso 0.186(3) 1 calc R U P A 2
C33B C 0.7667(7) 0.3096(5) -0.0651(2) 0.1148(17) Uani 0.186(3) 1 d . . P A 2
H33D H 0.812530 0.359978 -0.092821 0.172 Uiso 0.186(3) 1 calc R U P A 2
H33E H 0.803501 0.220932 -0.080746 0.172 Uiso 0.186(3) 1 calc R U P A 2
H33F H 0.671334 0.354703 -0.073677 0.172 Uiso 0.186(3) 1 calc R U P A 2
C34 C 0.4150(4) 0.7421(3) 0.1962(3) 0.0796(10) Uani 1 1 d . . . . .
H2N H 0.822(3) -0.024(3) 0.2379(17) 0.043(7) Uiso 1 1 d . . . . .
H1N H 0.511(3) 0.047(3) 0.1692(16) 0.041(7) Uiso 1 1 d . . . . .

loop_
_atom_site_aniso_label
_atom_site_aniso_U_11
_atom_site_aniso_U_22
_atom_site_aniso_U_33
_atom_site_aniso_U_23
_atom_site_aniso_U_13
_atom_site_aniso_U_12
Co1 0.04174(19) 0.04089(19) 0.0482(2) -0.00577(13) -0.00073(13) -0.01806(14)
Co2 0.0575(2) 0.0441(2) 0.0736(3) -0.01554(17) 0.00264(18) -0.02110(18)
S1 0.0567(6) 0.0558(6) 0.0767(7) 0.0164(4) -0.0012(4) -0.0192(4)
S1A 0.096(5) 0.129(6) 0.148(7) 0.015(5) -0.014(4) -0.061(5)
S2 0.0729(7) 0.0508(5) 0.270(2) 0.0075(8) -0.0033(9) -0.0269(5)
O1 0.0428(9) 0.0437(9) 0.0616(10) -0.0042(8) 0.0007(8) -0.0190(7)
O3 0.0577(12) 0.0578(12) 0.0823(15) -0.0145(11) 0.0120(10) -0.0155(10)
N1 0.0512(12) 0.0427(11) 0.0491(11) -0.0010(9) -0.0076(9) -0.0210(10)
N2 0.0429(11) 0.0494(12) 0.0522(12) -0.0038(10) 0.0010(9) -0.0194(9)
N3 0.0751(18) 0.0496(15) 0.125(3) -0.0157(16) -0.0053(17) -0.0284(14)
N4 0.107(4) 0.295(9) 0.070(3) -0.055(4) 0.035(2) -0.090(5)
O2 0.0485(10) 0.0494(10) 0.0674(11) -0.0093(8) -0.0050(8) -0.0234(8)
O4 0.095(2) 0.0855(18) 0.125(2) -0.0561(17) -0.0013(17) -0.0389(16)
O5 0.0599(11) 0.0538(10) 0.0516(10) -0.0048(8) 0.0059(8) -0.0229(9)
O6 0.0732(14) 0.0619(12) 0.0633(12) -0.0165(10) 0.0068(10) -0.0270(11)
O7 0.0686(13) 0.0552(11) 0.0562(11) 0.0037(9) 0.0070(9) -0.0265(10)
O8 0.220(8) 0.287(9) 0.177(6) -0.132(7) 0.095(6) -0.090(7)
O9 0.172(5) 0.428(11) 0.062(2) -0.032(4) 0.030(3) -0.096(6)
C1 0.122(5) 0.174(6) 0.165(6) -0.108(5) 0.027(4) -0.037(5)
C2 0.074(3) 0.109(3) 0.109(3) -0.041(3) 0.023(2) -0.011(2)
C3 0.0480(14) 0.0457(14) 0.0718(18) 0.0090(12) 0.0007(12) -0.0147(12)
C4 0.0451(15) 0.0596(18) 0.108(3) 0.0135(18) 0.0078(16) -0.0141(14)
C5 0.0484(17) 0.072(2) 0.137(4) 0.018(2) -0.0106(19) -0.0310(16)
C6 0.0593(18) 0.0585(17) 0.108(3) 0.0141(17) -0.0245(18) -0.0316(15)
C7 0.0487(14) 0.0451(13) 0.0703(17) 0.0108(12) -0.0161(12) -0.0204(11)
C8 0.0430(12) 0.0425(12) 0.0596(15) 0.0091(11) -0.0049(11) -0.0183(10)
C9 0.0642(17) 0.0543(15) 0.0583(15) 0.0015(12) -0.0170(13) -0.0296(13)
C10 0.0684(18) 0.0543(15) 0.0528(14) -0.0141(12) -0.0046(13) -0.0240(14)
C11 0.0600(16) 0.0459(14) 0.0651(17) -0.0147(12) -0.0016(13) -0.0167(12)
C12 0.089(3) 0.0602(19) 0.103(3) -0.036(2) -0.005(2) -0.0138(18)
C13 0.071(2) 0.0529(16) 0.085(2) 0.0035(15) -0.0115(17) -0.0260(15)
C14 0.0508(15) 0.0522(15) 0.0647(17) -0.0126(13) 0.0033(12) -0.0119(12)
C15 0.0402(13) 0.0603(16) 0.0765(19) -0.0068(14) -0.0004(12) -0.0193(12)
C16 0.0503(15) 0.0648(17) 0.0700(18) -0.0005(14) -0.0063(13) -0.0326(14)
C17 0.064(2) 0.087(2) 0.092(2) 0.005(2) -0.0268(18) -0.0381(19)
C18 0.092(3) 0.121(4) 0.096(3) 0.000(3) -0.040(2) -0.060(3)
C19 0.112(4) 0.118(4) 0.090(3) -0.024(3) -0.023(2) -0.068(3)
C20 0.077(2) 0.078(2) 0.086(2) -0.0188(18) -0.0103(18) -0.0442(19)
C21 0.0566(16) 0.0626(17) 0.0660(17) -0.0077(13) -0.0047(13) -0.0366(14)
C22 0.183(7) 0.155(6) 0.183(7) -0.104(6) -0.001(6) -0.077(5)
C23 0.222(12) 0.60(3) 0.322(17) -0.35(2) 0.115(12) -0.202(16)
C24 0.0508(14) 0.0586(15) 0.0462(13) -0.0058(11) -0.0022(11) -0.0196(12)
C25 0.0498(14) 0.0743(19) 0.0475(14) 0.0029(13) -0.0045(11) -0.0218(14)
C26 0.076(2) 0.070(2) 0.089(2) 0.0115(18) 0.0166(19) -0.0234(18)
C27 0.089(3) 0.095(3) 0.123(4) 0.036(3) 0.012(3) -0.037(3)
C28 0.071(2) 0.170(5) 0.067(2) 0.043(3) -0.0081(18) -0.053(3)
C29 0.064(2) 0.185(5) 0.0412(16) -0.009(2) -0.0028(14) -0.056(3)
C30 0.0655(19) 0.127(3) 0.0490(16) -0.0228(18) 0.0011(14) -0.045(2)
C31 0.118(5) 0.281(10) 0.118(4) 0.087(6) 0.003(3) -0.106(6)
C32A 0.224(7) 0.093(3) 0.118(4) 0.005(3) -0.005(4) -0.101(4)
C33A 0.165(5) 0.111(4) 0.065(2) 0.007(2) 0.020(3) -0.067(4)
C32B 0.224(7) 0.093(3) 0.118(4) 0.005(3) -0.005(4) -0.101(4)
C33B 0.165(5) 0.111(4) 0.065(2) 0.007(2) 0.020(3) -0.067(4)
C34 0.0567(18) 0.0563(19) 0.131(3) -0.0128(19) 0.0032(19) -0.0302(15)

loop_
_atom_type_symbol
_atom_type_description
_atom_type_scat_dispersion_real
_atom_type_scat_dispersion_imag
_atom_type_scat_source
C C 0.0033 0.0016 'International Tables Vol C Tables 4.2.6.8 and 6.1.1.4'
H H 0.0000 0.0000 'International Tables Vol C Tables 4.2.6.8 and 6.1.1.4'
N N 0.0061 0.0033 'International Tables Vol C Tables 4.2.6.8 and 6.1.1.4'
O O 0.0106 0.0060 'International Tables Vol C Tables 4.2.6.8 and 6.1.1.4'
S S 0.1246 0.1234 'International Tables Vol C Tables 4.2.6.8 and 6.1.1.4'
Co Co 0.3494 0.9721 'International Tables Vol C Tables 4.2.6.8 and 6.1.1.4'

loop_
_geom_angle_atom_site_label_1
_geom_angle_atom_site_label_2
_geom_angle_atom_site_label_3
_geom_angle
_geom_angle_site_symmetry_1
_geom_angle_site_symmetry_3
_geom_angle_publ_flag
O2 Co1 N1 171.88(8) . . ?
O2 Co1 O1 80.28(7) . . ?
N1 Co1 O1 91.63(8) . . ?
O2 Co1 O5 92.08(8) . . ?
N1 Co1 O5 87.16(9) . . ?
O1 Co1 O5 88.73(8) . . ?
O2 Co1 N2 91.93(8) . . ?
N1 Co1 N2 96.15(9) . . ?
O1 Co1 N2 172.02(8) . . ?
O5 Co1 N2 89.87(9) . . ?
O2 Co1 O7 90.94(8) . . ?
N1 Co1 O7 90.11(9) . . ?
O1 Co1 O7 93.66(8) . . ?
O5 Co1 O7 176.43(8) . . ?
N2 Co1 O7 88.12(9) . . ?
O2 Co1 Co2 42.30(6) . . ?
N1 Co1 Co2 130.01(7) . . ?
O1 Co1 Co2 42.91(5) . . ?
O5 Co1 Co2 74.89(6) . . ?
N2 Co1 Co2 129.24(6) . . ?
O7 Co1 Co2 108.66(6) . . ?
N3 Co2 O2 114.26(11) . . ?
N3 Co2 O1 106.73(12) . . ?
O2 Co2 O1 83.47(7) . . ?
N3 Co2 O6 139.96(12) . . ?
O2 Co2 O6 99.18(9) . . ?
O1 Co2 O6 98.04(8) . . ?
N3 Co2 O4 84.16(13) . . ?
O2 Co2 O4 71.87(9) . . ?
O1 Co2 O4 155.34(9) . . ?
O6 Co2 O4 86.10(11) . . ?
N3 Co2 Co1 134.52(11) . . ?
O2 Co2 Co1 43.41(5) . . ?
O1 Co2 Co1 45.29(5) . . ?
O6 Co2 Co1 84.99(6) . . ?
O4 Co2 Co1 111.57(7) . . ?
O7 S1 C33A 104.9(2) . . ?
O7 S1 C32A 107.9(2) . . ?
C33A S1 C32A 98.8(3) . . ?
O7 S1A C33B 109.3(6) . . ?
O7 S1A C32B 111.4(6) . . ?
C33B S1A C32B 103.6(5) . . ?
C8 O1 Co2 121.41(17) . . ?
C8 O1 Co1 119.51(15) . . ?
Co2 O1 Co1 91.80(8) . . ?
C3 O3 C2 117.0(3) . . ?
C10 N1 C9 110.3(2) . . ?
C10 N1 Co1 115.03(18) . . ?
C9 N1 Co1 109.99(16) . . ?
C10 N1 H1N 110.8(19) . . ?
C9 N1 H1N 103.8(19) . . ?
Co1 N1 H1N 106.2(19) . . ?
C14 N2 C15 109.7(2) . . ?
C14 N2 Co1 114.60(17) . . ?
C15 N2 Co1 110.55(17) . . ?
C14 N2 H2N 107(2) . . ?
C15 N2 H2N 108(2) . . ?
Co1 N2 H2N 107(2) . . ?
C34 N3 Co2 166.2(3) . . ?
O9 N4 O8 122.7(8) . . ?
O9 N4 C29 120.1(9) . . ?
O8 N4 C29 117.0(6) . . ?
C21 O2 Co2 120.92(19) . . ?
C21 O2 Co1 123.14(17) . . ?
Co2 O2 Co1 94.30(8) . . ?
C20 O4 C22 121.4(4) . . ?
C20 O4 Co2 109.14(19) . . ?
C22 O4 Co2 129.5(4) . . ?
C24 O5 Co1 130.44(18) . . ?
C24 O6 Co2 121.19(18) . . ?
S1A O7 Co1 142.6(4) . . ?
S1 O7 Co1 127.44(13) . . ?
C2 C1 H1A 109.5 . . ?
C2 C1 H1B 109.5 . . ?
H1A C1 H1B 109.5 . . ?
C2 C1 H1C 109.5 . . ?
H1A C1 H1C 109.5 . . ?
H1B C1 H1C 109.5 . . ?
O3 C2 C1 111.2(4) . . ?
O3 C2 H2A 109.4 . . ?
C1 C2 H2A 109.4 . . ?
O3 C2 H2B 109.4 . . ?
C1 C2 H2B 109.4 . . ?
H2A C2 H2B 108.0 . . ?
O3 C3 C4 124.7(3) . . ?
O3 C3 C8 114.7(3) . . ?
C4 C3 C8 120.6(3) . . ?
C5 C4 C3 120.5(3) . . ?
C5 C4 H4 119.7 . . ?
C3 C4 H4 119.7 . . ?
C4 C5 C6 119.8(3) . . ?
C4 C5 H5 120.1 . . ?
C6 C5 H5 120.1 . . ?
C5 C6 C7 120.9(3) . . ?
C5 C6 H6 119.5 . . ?
C7 C6 H6 119.5 . . ?
C8 C7 C6 119.4(3) . . ?
C8 C7 C9 120.8(2) . . ?
C6 C7 C9 119.8(3) . . ?
O1 C8 C7 121.1(3) . . ?
O1 C8 C3 120.2(3) . . ?
C7 C8 C3 118.7(3) . . ?
N1 C9 C7 112.4(2) . . ?
N1 C9 H9A 109.1 . . ?
C7 C9 H9A 109.1 . . ?
N1 C9 H9B 109.1 . . ?
C7 C9 H9B 109.1 . . ?
H9A C9 H9B 107.9 . . ?
N1 C10 C11 115.3(2) . . ?
N1 C10 H10A 108.5 . . ?
C11 C10 H10A 108.5 . . ?
N1 C10 H10B 108.5 . . ?
C11 C10 H10B 108.5 . . ?
H10A C10 H10B 107.5 . . ?
C14 C11 C13 111.0(3) . . ?
C14 C11 C10 112.8(2) . . ?
C13 C11 C10 111.6(3) . . ?
C14 C11 C12 106.2(3) . . ?
C13 C11 C12 109.2(3) . . ?
C10 C11 C12 105.7(3) . . ?
C11 C12 H12A 109.5 . . ?
C11 C12 H12B 109.5 . . ?
H12A C12 H12B 109.5 . . ?
C11 C12 H12C 109.5 . . ?
H12A C12 H12C 109.5 . . ?
H12B C12 H12C 109.5 . . ?
C11 C13 H13A 109.5 . . ?
C11 C13 H13B 109.5 . . ?
H13A C13 H13B 109.5 . . ?
C11 C13 H13C 109.5 . . ?
H13A C13 H13C 109.5 . . ?
H13B C13 H13C 109.5 . . ?
N2 C14 C11 115.8(2) . . ?
N2 C14 H14A 108.3 . . ?
C11 C14 H14A 108.3 . . ?
N2 C14 H14B 108.3 . . ?
C11 C14 H14B 108.3 . . ?
H14A C14 H14B 107.4 . . ?
N2 C15 C16 113.6(2) . . ?
N2 C15 H15A 108.8 . . ?
C16 C15 H15A 108.8 . . ?
N2 C15 H15B 108.8 . . ?
C16 C15 H15B 108.8 . . ?
H15A C15 H15B 107.7 . . ?
C21 C16 C17 118.9(3) . . ?
C21 C16 C15 121.0(3) . . ?
C17 C16 C15 119.9(3) . . ?
C18 C17 C16 120.4(4) . . ?
C18 C17 H17 119.8 . . ?
C16 C17 H17 119.8 . . ?
C17 C18 C19 121.3(4) . . ?
C17 C18 H18 119.3 . . ?
C19 C18 H18 119.3 . . ?
C18 C19 C20 118.9(4) . . ?
C18 C19 H19 120.6 . . ?
C20 C19 H19 120.6 . . ?
O4 C20 C19 125.2(4) . . ?
O4 C20 C21 113.9(3) . . ?
C19 C20 C21 120.8(4) . . ?
O2 C21 C16 122.2(3) . . ?
O2 C21 C20 118.2(3) . . ?
C16 C21 C20 119.5(3) . . ?
C23 C22 O4 111.6(8) . . ?
C23 C22 H22A 109.3 . . ?
O4 C22 H22A 109.3 . . ?
C23 C22 H22B 109.3 . . ?
O4 C22 H22B 109.3 . . ?
H22A C22 H22B 108.0 . . ?
C22 C23 H23A 109.5 . . ?
C22 C23 H23B 109.5 . . ?
H23A C23 H23B 109.5 . . ?
C22 C23 H23C 109.5 . . ?
H23A C23 H23C 109.5 . . ?
H23B C23 H23C 109.5 . . ?
O5 C24 O6 126.1(3) . . ?
O5 C24 C25 116.7(3) . . ?
O6 C24 C25 117.3(3) . . ?
C26 C25 C30 118.0(3) . . ?
C26 C25 C24 120.9(3) . . ?
C30 C25 C24 121.1(3) . . ?
C25 C26 C27 119.7(4) . . ?
C25 C26 H26 120.1 . . ?
C27 C26 H26 120.1 . . ?
C28 C27 C26 123.8(5) . . ?
C28 C27 H27 118.1 . . ?
C26 C27 H27 118.1 . . ?
C27 C28 C29 114.9(4) . . ?
C27 C28 C31 118.6(7) . . ?
C29 C28 C31 126.5(6) . . ?
C28 C29 C30 123.6(4) . . ?
C28 C29 N4 120.5(5) . . ?
C30 C29 N4 115.9(6) . . ?
C29 C30 C25 119.9(4) . . ?
C29 C30 H30 120.0 . . ?
C25 C30 H30 120.0 . . ?
C28 C31 H31A 109.5 . . ?
C28 C31 H31B 109.5 . . ?
H31A C31 H31B 109.5 . . ?
C28 C31 H31C 109.5 . . ?
H31A C31 H31C 109.5 . . ?
H31B C31 H31C 109.5 . . ?
S1 C32A H32A 109.5 . . ?
S1 C32A H32B 109.5 . . ?
H32A C32A H32B 109.5 . . ?
S1 C32A H32C 109.5 . . ?
H32A C32A H32C 109.5 . . ?
H32B C32A H32C 109.5 . . ?
S1 C33A H33A 109.5 . . ?
S1 C33A H33B 109.5 . . ?
H33A C33A H33B 109.5 . . ?
S1 C33A H33C 109.5 . . ?
H33A C33A H33C 109.5 . . ?
H33B C33A H33C 109.5 . . ?
S1A C32B H32D 109.5 . . ?
S1A C32B H32E 109.5 . . ?
H32D C32B H32E 109.5 . . ?
S1A C32B H32F 109.5 . . ?
H32D C32B H32F 109.5 . . ?
H32E C32B H32F 109.5 . . ?
S1A C33B H33D 109.5 . . ?
S1A C33B H33E 109.5 . . ?
H33D C33B H33E 109.5 . . ?
S1A C33B H33F 109.5 . . ?
H33D C33B H33F 109.5 . . ?
H33E C33B H33F 109.5 . . ?
N3 C34 S2 178.4(4) . . ?

loop_
_geom_bond_atom_site_label_1
_geom_bond_atom_site_label_2
_geom_bond_distance
_geom_bond_site_symmetry_2
_geom_bond_publ_flag
Co1 O2 2.0464(18) . ?
Co1 N1 2.100(2) . ?
Co1 O1 2.1114(18) . ?
Co1 O5 2.1180(19) . ?
Co1 N2 2.125(2) . ?
Co1 O7 2.125(2) . ?
Co1 Co2 2.9696(6) . ?
Co2 N3 1.979(3) . ?
Co2 O2 2.004(2) . ?
Co2 O1 2.0228(19) . ?
Co2 O6 2.030(2) . ?
Co2 O4 2.387(3) . ?
S1 O7 1.498(2) . ?
S1 C33A 1.751(5) . ?
S1 C32A 1.753(5) . ?
S1A O7 1.480(8) . ?
S1A C33B 1.681(11) . ?
S1A C32B 1.703(11) . ?
S2 C34 1.623(4) . ?
O1 C8 1.347(3) . ?
O3 C3 1.378(4) . ?
O3 C2 1.436(4) . ?
N1 C10 1.477(4) . ?
N1 C9 1.496(3) . ?
N1 H1N 0.83(3) . ?
N2 C14 1.478(4) . ?
N2 C15 1.493(4) . ?
N2 H2N 0.82(3) . ?
N3 C34 1.140(4) . ?
N4 O9 1.197(8) . ?
N4 O8 1.230(10) . ?
N4 C29 1.476(7) . ?
O2 C21 1.343(4) . ?
O4 C20 1.388(5) . ?
O4 C22 1.423(6) . ?
O5 C24 1.255(3) . ?
O6 C24 1.259(4) . ?
C1 C2 1.457(8) . ?
C1 H1A 0.9600 . ?
C1 H1B 0.9600 . ?
C1 H1C 0.9600 . ?
C2 H2A 0.9700 . ?
C2 H2B 0.9700 . ?
C3 C4 1.378(5) . ?
C3 C8 1.415(4) . ?
C4 C5 1.374(6) . ?
C4 H4 0.9300 . ?
C5 C6 1.376(6) . ?
C5 H5 0.9300 . ?
C6 C7 1.408(4) . ?
C6 H6 0.9300 . ?
C7 C8 1.386(4) . ?
C7 C9 1.503(4) . ?
C9 H9A 0.9700 . ?
C9 H9B 0.9700 . ?
C10 C11 1.538(4) . ?
C10 H10A 0.9700 . ?
C10 H10B 0.9700 . ?
C11 C14 1.521(4) . ?
C11 C13 1.531(5) . ?
C11 C12 1.546(4) . ?
C12 H12A 0.9600 . ?
C12 H12B 0.9600 . ?
C12 H12C 0.9600 . ?
C13 H13A 0.9600 . ?
C13 H13B 0.9600 . ?
C13 H13C 0.9600 . ?
C14 H14A 0.9700 . ?
C14 H14B 0.9700 . ?
C15 C16 1.499(5) . ?
C15 H15A 0.9700 . ?
C15 H15B 0.9700 . ?
C16 C21 1.392(5) . ?
C16 C17 1.397(4) . ?
C17 C18 1.371(6) . ?
C17 H17 0.9300 . ?
C18 C19 1.372(7) . ?
C18 H18 0.9300 . ?
C19 C20 1.386(6) . ?
C19 H19 0.9300 . ?
C20 C21 1.395(5) . ?
C22 C23 1.307(12) . ?
C22 H22A 0.9700 . ?
C22 H22B 0.9700 . ?
C23 H23A 0.9600 . ?
C23 H23B 0.9600 . ?
C23 H23C 0.9600 . ?
C24 C25 1.507(4) . ?
C25 C26 1.375(5) . ?
C25 C30 1.382(5) . ?
C26 C27 1.380(5) . ?
C26 H26 0.9300 . ?
C27 C28 1.364(8) . ?
C27 H27 0.9300 . ?
C28 C29 1.374(8) . ?
C28 C31 1.532(6) . ?
C29 C30 1.371(6) . ?
C30 H30 0.9300 . ?
C31 H31A 0.9600 . ?
C31 H31B 0.9600 . ?
C31 H31C 0.9600 . ?
C32A H32A 0.9600 . ?
C32A H32B 0.9600 . ?
C32A H32C 0.9600 . ?
C33A H33A 0.9600 . ?
C33A H33B 0.9600 . ?
C33A H33C 0.9600 . ?
C32B H32D 0.9600 . ?
C32B H32E 0.9600 . ?
C32B H32F 0.9600 . ?
C33B H33D 0.9600 . ?
C33B H33E 0.9600 . ?
C33B H33F 0.9600 . ?

loop_
_geom_torsion_atom_site_label_1
_geom_torsion_atom_site_label_2
_geom_torsion_atom_site_label_3
_geom_torsion_atom_site_label_4
_geom_torsion
_geom_torsion_site_symmetry_1
_geom_torsion_site_symmetry_2
_geom_torsion_site_symmetry_3
_geom_torsion_site_symmetry_4
_geom_torsion_publ_flag
C33B S1A O7 Co1 -160.3(3) . . . . ?
C32B S1A O7 Co1 -46.4(9) . . . . ?
C33A S1 O7 Co1 -175.5(2) . . . . ?
C32A S1 O7 Co1 79.9(3) . . . . ?
C3 O3 C2 C1 170.4(5) . . . . ?
C2 O3 C3 C4 14.8(5) . . . . ?
C2 O3 C3 C8 -166.9(3) . . . . ?
O3 C3 C4 C5 178.6(3) . . . . ?
C8 C3 C4 C5 0.3(5) . . . . ?
C3 C4 C5 C6 1.6(6) . . . . ?
C4 C5 C6 C7 -1.9(5) . . . . ?
C5 C6 C7 C8 0.3(5) . . . . ?
C5 C6 C7 C9 179.4(3) . . . . ?
Co2 O1 C8 C7 -158.37(19) . . . . ?
Co1 O1 C8 C7 -45.5(3) . . . . ?
Co2 O1 C8 C3 21.9(3) . . . . ?
Co1 O1 C8 C3 134.8(2) . . . . ?
C6 C7 C8 O1 -178.1(3) . . . . ?
C9 C7 C8 O1 2.8(4) . . . . ?
C6 C7 C8 C3 1.6(4) . . . . ?
C9 C7 C8 C3 -177.5(2) . . . . ?
O3 C3 C8 O1 -0.7(4) . . . . ?
C4 C3 C8 O1 177.8(3) . . . . ?
O3 C3 C8 C7 179.6(2) . . . . ?
C4 C3 C8 C7 -1.9(4) . . . . ?
C10 N1 C9 C7 166.1(2) . . . . ?
Co1 N1 C9 C7 -66.0(3) . . . . ?
C8 C7 C9 N1 60.8(3) . . . . ?
C6 C7 C9 N1 -118.2(3) . . . . ?
C9 N1 C10 C11 179.3(2) . . . . ?
Co1 N1 C10 C11 54.1(3) . . . . ?
N1 C10 C11 C14 -71.8(3) . . . . ?
N1 C10 C11 C13 53.9(3) . . . . ?
N1 C10 C11 C12 172.6(3) . . . . ?
C15 N2 C14 C11 -178.2(3) . . . . ?
Co1 N2 C14 C11 -53.2(3) . . . . ?
C13 C11 C14 N2 -54.6(3) . . . . ?
C10 C11 C14 N2 71.5(3) . . . . ?
C12 C11 C14 N2 -173.2(3) . . . . ?
C14 N2 C15 C16 -169.7(2) . . . . ?
Co1 N2 C15 C16 63.0(3) . . . . ?
N2 C15 C16 C21 -58.6(4) . . . . ?
N2 C15 C16 C17 127.2(3) . . . . ?
C21 C16 C17 C18 -0.2(5) . . . . ?
C15 C16 C17 C18 174.2(4) . . . . ?
C16 C17 C18 C19 1.5(7) . . . . ?
C17 C18 C19 C20 -0.2(7) . . . . ?
C22 O4 C20 C19 10.1(8) . . . . ?
Co2 O4 C20 C19 -168.9(4) . . . . ?
C22 O4 C20 C21 -168.3(5) . . . . ?
Co2 O4 C20 C21 12.7(4) . . . . ?
C18 C19 C20 O4 179.2(4) . . . . ?
C18 C19 C20 C21 -2.5(7) . . . . ?
Co2 O2 C21 C16 158.0(2) . . . . ?
Co1 O2 C21 C16 38.3(4) . . . . ?
Co2 O2 C21 C20 -23.8(4) . . . . ?
Co1 O2 C21 C20 -143.5(2) . . . . ?
C17 C16 C21 O2 175.8(3) . . . . ?
C15 C16 C21 O2 1.5(4) . . . . ?
C17 C16 C21 C20 -2.4(5) . . . . ?
C15 C16 C21 C20 -176.7(3) . . . . ?
O4 C20 C21 O2 3.9(5) . . . . ?
C19 C20 C21 O2 -174.5(4) . . . . ?
O4 C20 C21 C16 -177.8(3) . . . . ?
C19 C20 C21 C16 3.8(5) . . . . ?
C20 O4 C22 C23 -97.4(10) . . . . ?
Co2 O4 C22 C23 81.3(11) . . . . ?
Co1 O5 C24 O6 -18.7(4) . . . . ?
Co1 O5 C24 C25 160.99(18) . . . . ?
Co2 O6 C24 O5 19.6(4) . . . . ?
Co2 O6 C24 C25 -160.06(19) . . . . ?
O5 C24 C25 C26 -2.2(4) . . . . ?
O6 C24 C25 C26 177.5(3) . . . . ?
O5 C24 C25 C30 179.2(3) . . . . ?
O6 C24 C25 C30 -1.1(4) . . . . ?
C30 C25 C26 C27 -0.9(6) . . . . ?
C24 C25 C26 C27 -179.5(4) . . . . ?
C25 C26 C27 C28 0.1(8) . . . . ?
C26 C27 C28 C29 0.4(7) . . . . ?
C26 C27 C28 C31 178.7(5) . . . . ?
C27 C28 C29 C30 -0.1(7) . . . . ?
C31 C28 C29 C30 -178.2(4) . . . . ?
C27 C28 C29 N4 -179.7(4) . . . . ?
C31 C28 C29 N4 2.2(7) . . . . ?
O9 N4 C29 C28 31.5(8) . . . . ?
O8 N4 C29 C28 -145.0(8) . . . . ?
O9 N4 C29 C30 -148.1(6) . . . . ?
O8 N4 C29 C30 35.4(9) . . . . ?
C28 C29 C30 C25 -0.7(6) . . . . ?
N4 C29 C30 C25 178.9(4) . . . . ?
C26 C25 C30 C29 1.2(5) . . . . ?
C24 C25 C30 C29 179.8(3) . . . . ?
